data_7059434
loop_
_publ_author_name
'Yan, Tingou'
'Cheng, Guangbin'
'Yang, Hongwei'

_publ_section_title
;
 1,3,4-Oxadiazole based thermostable energetic materials: synthesis and
 structure--property relationship
;
_journal_issue 16
_journal_name_full 'New Journal of Chemistry'
_journal_page_first 6643
_journal_page_last 6651
_journal_paper_doi 10.1039/D0NJ00518E
_journal_volume 44
_journal_year 2020
_chemical_absolute_configuration unk
_chemical_formula_moiety 'C4 H3 N3 O4, H2 O'
_chemical_formula_sum 'C4 H5 N3 O5'
_chemical_formula_weight 175.11
_space_group_crystal_system orthorhombic
_space_group_IT_number 29
_space_group_name_Hall 'P 2c -2ac'
_space_group_name_H-M_alt 'P c a 21'
_atom_sites_solution_hydrogens mixed
_atom_sites_solution_primary dual
_audit_creation_date 2019-03-01
_audit_creation_method
;
Olex2 1.2
(compiled 2018.05.29 svn.r3508 for OlexSys, GUI svn.r5506)
;
_audit_update_record
;
2019-10-18 deposited with the CCDC.	2020-03-26 downloaded from the CCDC.
;
_cell_angle_alpha 90
_cell_angle_beta 90
_cell_angle_gamma 90
_cell_formula_units_Z 8
_cell_length_a 12.792(7)
_cell_length_b 3.5690(9)
_cell_length_c 29.664(8)
_cell_measurement_reflns_used 3974
_cell_measurement_temperature 170
_cell_measurement_theta_max 26.280
_cell_measurement_theta_min 2.748
_cell_volume 1354.3(9)
_computing_cell_refinement 'SAINT V8.38A (?, 2016)'
_computing_data_reduction 'SAINT V8.38A (?, 2016)'
_computing_molecular_graphics 'Olex2 (Dolomanov et al., 2009)'
_computing_publication_material 'Olex2 (Dolomanov et al., 2009)'
_computing_structure_refinement 'ShelXL (Sheldrick, 2015)'
_computing_structure_solution 'ShelXT (Sheldrick, 2015)'
_diffrn_ambient_temperature 170.0
_diffrn_measured_fraction_theta_full 0.998
_diffrn_measured_fraction_theta_max 0.999
_diffrn_measurement_device_type 'Bruker SMART'
_diffrn_radiation_type MoK\a
_diffrn_radiation_wavelength 0.71073
_diffrn_reflns_av_R_equivalents 0.0563
_diffrn_reflns_av_unetI/netI 0.0472
_diffrn_reflns_Laue_measured_fraction_full 0.998
_diffrn_reflns_Laue_measured_fraction_max 0.999
_diffrn_reflns_limit_h_max 16
_diffrn_reflns_limit_h_min -16
_diffrn_reflns_limit_k_max 4
_diffrn_reflns_limit_k_min -4
_diffrn_reflns_limit_l_max 38
_diffrn_reflns_limit_l_min -38
_diffrn_reflns_number 14143
_diffrn_reflns_point_group_measured_fraction_full 0.996
_diffrn_reflns_point_group_measured_fraction_max 0.992
_diffrn_reflns_theta_full 25.242
_diffrn_reflns_theta_max 27.484
_diffrn_reflns_theta_min 2.747
_exptl_absorpt_coefficient_mu 0.160
_exptl_absorpt_correction_T_max 0.7456
_exptl_absorpt_correction_T_min 0.6423
_exptl_absorpt_correction_type multi-scan
_exptl_absorpt_process_details
'SADABS-2016/2 (Bruker,2016/2) was used for absorption correction. wR2(int) was 0.0901 before and 0.0675 after correction. The Ratio of minimum to maximum transmission is 0.8615. The \l/2 correction factor is Not present.'
_exptl_crystal_colour colourless
_exptl_crystal_colour_primary colourless
_exptl_crystal_density_diffrn 1.718
_exptl_crystal_description needle
_exptl_crystal_F_000 720
_exptl_crystal_size_max 0.12
_exptl_crystal_size_mid 0.06
_exptl_crystal_size_min 0.03
_refine_diff_density_max 0.320
_refine_diff_density_min -0.266
_refine_diff_density_rms 0.064
_refine_ls_abs_structure_details
;
 Refined as an inversion twin.
;
_refine_ls_abs_structure_Flack 0(3)
_refine_ls_extinction_method none
_refine_ls_goodness_of_fit_ref 1.126
_refine_ls_hydrogen_treatment mixed
_refine_ls_matrix_type full
_refine_ls_number_parameters 250
_refine_ls_number_reflns 3088
_refine_ls_number_restraints 10
_refine_ls_restrained_S_all 1.124
_refine_ls_R_factor_all 0.0783
_refine_ls_R_factor_gt 0.0512
_refine_ls_shift/su_max 0.009
_refine_ls_shift/su_mean 0.001
_refine_ls_structure_factor_coef Fsqd
_refine_ls_weighting_details 'w=1/[\s^2^(Fo^2^)+(0.0583P)^2^+0.5888P] where P=(Fo^2^+2Fc^2^)/3'
_refine_ls_weighting_scheme calc
_refine_ls_wR_factor_gt 0.1200
_refine_ls_wR_factor_ref 0.1371
_reflns_Friedel_coverage 0.948
_reflns_Friedel_fraction_full 0.994
_reflns_Friedel_fraction_max 0.986
_reflns_number_gt 2302
_reflns_number_total 3088
_reflns_threshold_expression 'I > 2\s(I)'
_cod_data_source_file d0nj00518e2.cif
_cod_data_source_block 22019183_0m
_cod_depositor_comments
;Adding full bibliography for 7059427--7059434.cif.

 Adding full bibliography for 7059427--7059434.cif.
;
_cod_database_code 7059434
_shelx_shelxl_version_number 2018/3
_shelx_space_group_comment
;
The symmetry employed for this shelxl refinement is uniquely defined
by the following loop, which should always be used as a source of
symmetry information in preference to the above space-group names.
They are only intended as comments.
;
_shelx_estimated_absorpt_t_max 0.995
_shelx_estimated_absorpt_t_min 0.981
_olex2_refinement_description
;
1. Twinned data refinement
 Scales: 1(3)
 0(3)
2. Fixed Uiso
 At 1.2 times of:
  All C(H) groups
3. Restrained distances
 O2-H2 = O6-H6
 0.84 with sigma of 0.02
 N7-H7
 0.86 with sigma of 0.02
 O8-H8A = O8-H8B = O5-H5A = O5-H5B
 0.85 with sigma of 0.02
 H5B-H5A
 1.4 with sigma of 0.02
 H8A-H8B
 1.4 with sigma of 0.02
4.a Aromatic/amide H refined with riding coordinates:
 C8(H8), C4(H4A)
;
_olex2_submission_special_instructions 'No special instructions were received'

loop_
_space_group_symop_operation_xyz
'x, y, z'
'-x, -y, z+1/2'
'x+1/2, -y, z'
'-x+1/2, y, z+1/2'

loop_
_atom_site_label
_atom_site_type_symbol
_atom_site_fract_x
_atom_site_fract_y
_atom_site_fract_z
_atom_site_U_iso_or_equiv
_atom_site_adp_type
_atom_site_occupancy
_atom_site_site_symmetry_order
_atom_site_calc_flag
_atom_site_refinement_flags_posn
_atom_site_refinement_flags_adp
_atom_site_refinement_flags_occupancy
_atom_site_disorder_assembly
_atom_site_disorder_group
O4 O 0.5683(5) 0.0047(12) 0.2653(2) 0.0408(14) Uani 1 1 d . . . . .
O6 O 0.6571(4) 0.0685(13) 0.54819(18) 0.0340(11) Uani 1 1 d D . . . .
O2 O 0.5979(4) 0.4267(13) 0.45094(17) 0.0318(11) Uani 1 1 d D . . . .
O7 O 0.7842(3) 0.3068(12) 0.59019(15) 0.0360(10) Uani 1 1 d . . . . .
O5 O 0.7982(5) 0.0054(15) 0.4881(2) 0.0417(16) Uani 1 1 d D . . . .
N7 N 0.4574(5) 0.4890(12) 0.6391(3) 0.0291(15) Uani 1 1 d D . . . .
O1 O 0.4678(3) 0.1893(13) 0.40953(15) 0.0383(10) Uani 1 1 d . . . . .
N6 N 0.5141(4) 0.3885(15) 0.60206(18) 0.0283(11) Uani 1 1 d . . . . .
O3 O 0.4783(3) 0.3233(13) 0.31480(15) 0.0407(10) Uani 1 1 d . . . . .
O9 O 0.7719(4) 0.1377(13) 0.68388(17) 0.0426(11) Uani 1 1 d . . . . .
O8 O 0.4539(6) 0.4947(14) 0.5111(2) 0.0440(16) Uani 1 1 d D . . . .
N2 N 0.5559(4) 0.1402(15) 0.30301(17) 0.0338(11) Uani 1 1 d . . . . .
N3 N 0.7367(4) 0.0999(14) 0.39679(18) 0.0275(11) Uani 1 1 d . . . . .
N8 N 0.6945(4) 0.3151(14) 0.69639(16) 0.0300(11) Uani 1 1 d . . . . .
O10 O 0.6837(5) 0.4402(16) 0.7342(2) 0.0486(16) Uani 1 1 d . . . . .
N4 N 0.7930(5) -0.0104(12) 0.3613(3) 0.0272(15) Uani 1 1 d . . . . .
C5 C 0.6927(4) 0.2250(15) 0.58457(18) 0.0238(11) Uani 1 1 d . . . . .
C7 C 0.6113(4) 0.3714(16) 0.66471(19) 0.0259(12) Uani 1 1 d . . . . .
C8 C 0.5139(7) 0.4842(14) 0.6772(3) 0.0248(17) Uani 1 1 d . . . . .
H8 H 0.490744 0.546382 0.706701 0.030 Uiso 1 1 calc R . . . .
C6 C 0.6096(4) 0.3145(15) 0.61765(18) 0.0248(11) Uani 1 1 d . . . . .
C4 C 0.7398(7) -0.0177(14) 0.3233(3) 0.0292(19) Uani 1 1 d . . . . .
H4A H 0.764853 -0.084327 0.294204 0.035 Uiso 1 1 calc R . . . .
C2 C 0.6417(4) 0.1690(14) 0.38130(19) 0.0259(11) Uani 1 1 d . . . . .
C3 C 0.6391(5) 0.0932(18) 0.33487(19) 0.0267(12) Uani 1 1 d . . . . .
C1 C 0.5589(4) 0.2621(16) 0.41473(19) 0.0289(12) Uani 1 1 d . . . . .
H6 H 0.702(3) 0.068(15) 0.5273(14) 0.017(14) Uiso 1 1 d D . . . .
H2 H 0.549(12) 0.45(11) 0.470(6) 0.36(15) Uiso 1 1 d D . . . .
H4 H 0.865(5) -0.041(19) 0.371(3) 0.04(2) Uiso 1 1 d . . . . .
H7 H 0.391(3) 0.541(19) 0.637(3) 0.05(3) Uiso 1 1 d D . . . .
H8A H 0.466(8) 0.45(3) 0.5388(14) 0.09(4) Uiso 1 1 d D . . . .
H5A H 0.780(6) 0.041(17) 0.4605(12) 0.03(2) Uiso 1 1 d D . . . .
H5B H 0.830(19) -0.20(4) 0.490(4) 0.36(17) Uiso 1 1 d D . . . .
H8B H 0.398(5) 0.63(3) 0.508(3) 0.09(3) Uiso 1 1 d D . . . .

loop_
_atom_site_aniso_label
_atom_site_aniso_U_11
_atom_site_aniso_U_22
_atom_site_aniso_U_33
_atom_site_aniso_U_23
_atom_site_aniso_U_13
_atom_site_aniso_U_12
O4 0.037(3) 0.058(3) 0.027(3) -0.0020(18) -0.002(3) -0.0033(19)
O6 0.027(3) 0.049(2) 0.026(3) -0.007(2) 0.004(2) -0.003(2)
O2 0.023(3) 0.045(2) 0.027(3) -0.007(2) 0.001(2) -0.0018(19)
O7 0.016(2) 0.056(3) 0.036(2) -0.005(2) 0.0006(16) -0.0044(19)
O5 0.026(4) 0.068(4) 0.032(4) -0.0060(19) 0.001(3) 0.004(2)
N7 0.026(4) 0.036(3) 0.025(4) -0.0017(18) 0.006(4) 0.0043(19)
O1 0.026(3) 0.055(3) 0.034(2) -0.007(2) 0.0002(17) -0.003(2)
N6 0.022(3) 0.034(2) 0.029(2) 0.000(2) 0.002(2) 0.000(2)
O3 0.027(2) 0.053(3) 0.042(2) 0.010(2) 0.0012(19) 0.007(2)
O9 0.029(3) 0.055(3) 0.044(2) 0.010(2) -0.001(2) 0.010(2)
O8 0.042(4) 0.070(4) 0.020(3) -0.004(2) 0.002(3) 0.011(2)
N2 0.030(3) 0.041(3) 0.030(3) 0.008(2) -0.001(2) -0.005(2)
N3 0.021(3) 0.033(2) 0.029(2) -0.002(2) 0.002(2) 0.001(2)
N8 0.027(3) 0.036(3) 0.027(2) 0.004(2) 0.000(2) -0.001(2)
O10 0.060(4) 0.067(3) 0.019(3) -0.006(2) -0.004(3) 0.007(3)
N4 0.023(4) 0.032(3) 0.027(4) 0.0008(18) 0.002(4) -0.0006(19)
C5 0.020(3) 0.026(2) 0.025(2) 0.002(2) 0.000(2) 0.001(2)
C7 0.023(3) 0.026(3) 0.029(3) 0.003(3) 0.000(2) 0.003(2)
C8 0.028(4) 0.030(3) 0.016(4) 0.0006(19) -0.002(3) 0.003(2)
C6 0.021(3) 0.026(2) 0.028(3) -0.001(2) 0.001(2) -0.001(2)
C4 0.027(4) 0.027(3) 0.034(5) 0.001(2) 0.010(4) 0.001(2)
C2 0.024(3) 0.023(3) 0.031(3) 0.001(2) 0.000(2) 0.001(2)
C3 0.025(3) 0.032(3) 0.024(3) 0.002(3) 0.000(2) -0.002(2)
C1 0.027(3) 0.030(3) 0.029(3) 0.002(2) -0.003(2) 0.002(2)

loop_
_atom_type_symbol
_atom_type_description
_atom_type_scat_dispersion_real
_atom_type_scat_dispersion_imag
_atom_type_scat_source
C C 0.0033 0.0016 'International Tables Vol C Tables 4.2.6.8 and 6.1.1.4'
H H 0.0000 0.0000 'International Tables Vol C Tables 4.2.6.8 and 6.1.1.4'
N N 0.0061 0.0033 'International Tables Vol C Tables 4.2.6.8 and 6.1.1.4'
O O 0.0106 0.0060 'International Tables Vol C Tables 4.2.6.8 and 6.1.1.4'

loop_
_geom_angle_atom_site_label_1
_geom_angle_atom_site_label_2
_geom_angle_atom_site_label_3
_geom_angle
_geom_angle_site_symmetry_1
_geom_angle_site_symmetry_3
_geom_angle_publ_flag
C5 O6 H6 112(4) . . ?
C1 O2 H2 107(10) . . ?
H5A O5 H5B 110(5) . . ?
N6 N7 H7 121(6) . . ?
C8 N7 N6 112.8(6) . . ?
C8 N7 H7 126(6) . . ?
C6 N6 N7 105.1(5) . . ?
H8A O8 H8B 111(5) . . ?
O4 N2 O3 124.6(5) . . ?
O4 N2 C3 117.2(6) . . ?
O3 N2 C3 118.1(5) . . ?
C2 N3 N4 106.1(5) . . ?
O9 N8 C7 118.1(5) . . ?
O10 N8 O9 123.9(6) . . ?
O10 N8 C7 118.0(5) . . ?
N3 N4 H4 109(5) . . ?
C4 N4 N3 113.8(7) . . ?
C4 N4 H4 137(5) . . ?
O6 C5 C6 113.1(5) . . ?
O7 C5 O6 123.6(5) . . ?
O7 C5 C6 123.2(5) . . ?
C8 C7 N8 122.9(6) . . ?
C8 C7 C6 107.3(6) . . ?
C6 C7 N8 129.8(5) . . ?
N7 C8 C7 105.5(7) . . ?
N7 C8 H8 127.2 . . ?
C7 C8 H8 127.2 . . ?
N6 C6 C5 118.1(5) . . ?
N6 C6 C7 109.2(5) . . ?
C7 C6 C5 132.5(5) . . ?
N4 C4 H4A 127.4 . . ?
N4 C4 C3 105.1(7) . . ?
C3 C4 H4A 127.5 . . ?
N3 C2 C3 109.1(5) . . ?
N3 C2 C1 117.6(5) . . ?
C3 C2 C1 132.8(5) . . ?
C4 C3 N2 123.9(6) . . ?
C4 C3 C2 106.0(6) . . ?
C2 C3 N2 129.9(6) . . ?
O2 C1 C2 111.9(5) . . ?
O1 C1 O2 124.4(5) . . ?
O1 C1 C2 123.7(5) . . ?

loop_
_geom_bond_atom_site_label_1
_geom_bond_atom_site_label_2
_geom_bond_distance
_geom_bond_site_symmetry_2
_geom_bond_publ_flag
O4 N2 1.228(9) . ?
O6 C5 1.298(8) . ?
O6 H6 0.85(3) . ?
O2 C1 1.322(8) . ?
O2 H2 0.84(3) . ?
O7 C5 1.217(6) . ?
O5 H5A 0.86(3) . ?
O5 H5B 0.85(3) . ?
N7 N6 1.365(9) . ?
N7 C8 1.342(11) . ?
N7 H7 0.87(3) . ?
O1 C1 1.204(7) . ?
N6 C6 1.332(7) . ?
O3 N2 1.239(7) . ?
O9 N8 1.233(6) . ?
O8 H8A 0.85(3) . ?
O8 H8B 0.85(3) . ?
N2 C3 1.433(8) . ?
N3 N4 1.335(9) . ?
N3 C2 1.322(8) . ?
N8 O10 1.216(8) . ?
N8 C7 1.434(7) . ?
N4 C4 1.318(12) . ?
N4 H4 0.97(7) . ?
C5 C6 1.482(7) . ?
C7 C8 1.361(11) . ?
C7 C6 1.411(8) . ?
C8 H8 0.9500 . ?
C4 H4A 0.9500 . ?
C4 C3 1.391(11) . ?
C2 C3 1.404(8) . ?
C2 C1 1.488(7) . ?

loop_
_geom_hbond_atom_site_label_D
_geom_hbond_atom_site_label_H
_geom_hbond_atom_site_label_A
_geom_hbond_distance_DH
_geom_hbond_distance_HA
_geom_hbond_distance_DA
_geom_hbond_angle_DHA
_geom_hbond_site_symmetry_A
_geom_hbond_publ_flag
O6 H6 O5 0.85(3) 1.71(3) 2.547(9) 172(5) . yes
O2 H2 O8 0.84(3) 1.73(4) 2.575(8) 176(24) . yes

loop_
_twin_individual_id
_twin_individual_mass_fraction_refined
1 1(3)
2 0(3)
